data_7223012
loop_
_publ_author_name
'Ye, Run-Ping'
'Zhang, Xin'
'Zhai, Ji-Quan'
'Qin, Ye-Yan'
'Zhang, Lei'
'Yao, Yuan-Gen'
'Zhang, Jian'

_publ_section_title
;
 N-donor ligands enhancing luminescence properties of seven Zn/Cd(ii) MOFs
 based on a large rigid \p-conjugated carboxylate ligand
;
_journal_issue 47
_journal_name_full CrystEngComm
_journal_page_first 9155
_journal_paper_doi 10.1039/C5CE01884F
_journal_volume 17
_journal_year 2015
_chemical_formula_moiety 'C21 H13 Cd N2 O5'
_chemical_formula_sum 'C21 H13 Cd N2 O5'
_chemical_formula_weight 485.74
_chemical_name_systematic
; 
 ? 
;
_space_group_IT_number 14
_symmetry_cell_setting monoclinic
_symmetry_space_group_name_Hall '-P 2yn'
_symmetry_space_group_name_H-M 'P 1 21/n 1'
_atom_sites_solution_hydrogens geom
_atom_sites_solution_primary direct
_atom_sites_solution_secondary difmap
_audit_creation_method SHELXL-97
_audit_update_record
;
2015-10-21 deposited with the CCDC.
2015-10-23 downloaded from the CCDC.
;
_cell_angle_alpha 90.00
_cell_angle_beta 104.847(4)
_cell_angle_gamma 90.00
_cell_formula_units_Z 4
_cell_length_a 9.9520(3)
_cell_length_b 12.9516(4)
_cell_length_c 13.4675(5)
_cell_measurement_reflns_used 2981
_cell_measurement_temperature 293(2)
_cell_measurement_theta_max 28.1710
_cell_measurement_theta_min 2.9310
_cell_volume 1677.93(10)
_computing_cell_refinement 'Bruker FRAMBO'
_computing_data_collection 'Bruker FRAMBO'
_computing_data_reduction 'Bruker SAINT'
_computing_molecular_graphics 'Bruker SHELXTL'
_computing_publication_material 'Bruker SHELXTL'
_computing_structure_refinement 'SHELXL-97 (Sheldrick, 1997)'
_computing_structure_solution 'SHELXS-97 (Sheldrick, 1990)'
_diffrn_ambient_temperature 293(2)
_diffrn_measured_fraction_theta_full 0.999
_diffrn_measured_fraction_theta_max 0.999
_diffrn_measurement_device_type 'multiwire proportional'
_diffrn_measurement_method 'phi and omega scans'
_diffrn_radiation_monochromator graphite
_diffrn_radiation_source 'fine-focus sealed tube'
_diffrn_radiation_type MoK\a
_diffrn_radiation_wavelength 0.71073
_diffrn_reflns_av_R_equivalents 0.0264
_diffrn_reflns_av_sigmaI/netI 0.0413
_diffrn_reflns_limit_h_max 6
_diffrn_reflns_limit_h_min -11
_diffrn_reflns_limit_k_max 15
_diffrn_reflns_limit_k_min -14
_diffrn_reflns_limit_l_max 16
_diffrn_reflns_limit_l_min -15
_diffrn_reflns_number 5981
_diffrn_reflns_theta_full 25.00
_diffrn_reflns_theta_max 25.00
_diffrn_reflns_theta_min 2.64
_diffrn_standards_decay_% none
_diffrn_standards_interval_count none
_diffrn_standards_interval_time 0
_diffrn_standards_number none
_exptl_absorpt_coefficient_mu 1.342
_exptl_absorpt_correction_T_max 0.851
_exptl_absorpt_correction_T_min 0.566
_exptl_absorpt_correction_type multi-scan
_exptl_absorpt_process_details crystalclear
_exptl_crystal_colour colourless
_exptl_crystal_density_diffrn 1.923
_exptl_crystal_density_method 'not measured'
_exptl_crystal_description piece
_exptl_crystal_F_000 964.0
_exptl_crystal_size_max 0.57
_exptl_crystal_size_mid 0.36
_exptl_crystal_size_min 0.12
_refine_diff_density_max 0.425
_refine_diff_density_min -0.426
_refine_diff_density_rms 0.084
_refine_ls_extinction_method none
_refine_ls_goodness_of_fit_ref 1.114
_refine_ls_hydrogen_treatment mixed
_refine_ls_matrix_type full
_refine_ls_number_parameters 262
_refine_ls_number_reflns 2947
_refine_ls_number_restraints 0
_refine_ls_restrained_S_all 1.114
_refine_ls_R_factor_all 0.0408
_refine_ls_R_factor_gt 0.0326
_refine_ls_shift/su_max 0.001
_refine_ls_shift/su_mean 0.000
_refine_ls_structure_factor_coef Fsqd
_refine_ls_weighting_details 'calc w=1/[\s^2^(Fo^2^)+(0.0237P)^2^+1.1540P] where P=(Fo^2^+2Fc^2^)/3'
_refine_ls_weighting_scheme calc
_refine_ls_wR_factor_gt 0.0691
_refine_ls_wR_factor_ref 0.0724
_reflns_number_gt 2534
_reflns_number_total 2947
_reflns_threshold_expression >2sigma(I)
_cod_data_source_file c5ce01884f2.cif
_cod_data_source_block Compound-3
_cod_depositor_comments
;
The following automatic conversions were performed:

'_symmetry_cell_setting' value 'Monoclinic' changed to 'monoclinic'
according to
/usr/data/users/saulius/crontab/automatic-downloads/rss-feeds/RSC/lib/dictionaries/cif_core.dic
dictionary named 'cif_core.dic' version 2.4.2 from 2011-04-26.

Automatic conversion script
Id: cif_fix_values 3271 2015-04-21 07:52:19Z andrius 

 Adding full bibliography for 7223010--7223016.cif.
;
_cod_original_sg_symbol_H-M P2(1)/n
_cod_database_code 7223012

loop_
_symmetry_equiv_pos_as_xyz
'x, y, z'
'-x+1/2, y+1/2, -z+1/2'
'-x, -y, -z'
'x-1/2, -y-1/2, z-1/2'

loop_
_atom_site_label
_atom_site_type_symbol
_atom_site_fract_x
_atom_site_fract_y
_atom_site_fract_z
_atom_site_U_iso_or_equiv
_atom_site_adp_type
_atom_site_occupancy
_atom_site_symmetry_multiplicity
_atom_site_calc_flag
_atom_site_refinement_flags
Cd1 Cd 0.57991(3) 0.07139(2) 0.11307(2) 0.02460(11) Uani 1 1 d .
O1 O 0.7693(3) 0.4368(2) 0.3531(2) 0.0329(7) Uani 1 1 d .
O2 O 0.6637(3) 0.5856(2) 0.3484(2) 0.0425(8) Uani 1 1 d .
O3 O 0.1713(3) 0.5827(2) 0.3791(2) 0.0395(7) Uani 1 1 d .
O4 O 0.0881(3) 0.4431(2) 0.4317(2) 0.0322(6) Uani 1 1 d .
O5 O 0.5977(3) 0.1243(2) 0.2877(2) 0.0327(6) Uani 1 1 d .
N1 N 0.4191(3) 0.1598(2) 0.3649(2) 0.0287(8) Uani 1 1 d .
N2 N 0.5552(3) 0.2373(2) 0.0655(2) 0.0269(7) Uani 1 1 d .
C1 C 0.6638(4) 0.4892(3) 0.3526(3) 0.0274(9) Uani 1 1 d .
C2 C 0.1827(4) 0.4899(3) 0.4020(3) 0.0256(9) Uani 1 1 d .
C3 C 0.3058(4) 0.4316(3) 0.3871(3) 0.0275(9) Uani 1 1 d .
C4 C 0.4198(4) 0.4846(3) 0.3726(3) 0.0290(9) Uani 1 1 d .
H4 H 0.4187 0.5564 0.3708 0.035 Uiso 1 1 calc R
C5 C 0.5351(4) 0.4319(3) 0.3608(3) 0.0269(9) Uani 1 1 d .
C6 C 0.5362(4) 0.3241(3) 0.3602(3) 0.0295(9) Uani 1 1 d .
H6 H 0.6151 0.2890 0.3540 0.035 Uiso 1 1 calc R
C7 C 0.4202(4) 0.2692(3) 0.3689(3) 0.0279(9) Uani 1 1 d .
C8 C 0.3070(4) 0.3234(3) 0.3856(3) 0.0296(9) Uani 1 1 d .
H8 H 0.2310 0.2872 0.3959 0.036 Uiso 1 1 calc R
C9 C 0.3133(4) 0.1005(3) 0.3978(4) 0.0393(11) Uani 1 1 d .
H9A H 0.2210 0.1158 0.3552 0.047 Uiso 1 1 calc R
H9B H 0.3159 0.1149 0.4690 0.047 Uiso 1 1 calc R
C10 C 0.5038(4) 0.0968(3) 0.3269(3) 0.0294(9) Uani 1 1 d .
C11 C 0.4639(4) -0.0093(3) 0.3408(3) 0.0309(9) Uani 1 1 d .
C12 C 0.3531(4) -0.0092(3) 0.3842(3) 0.0352(10) Uani 1 1 d .
C13 C 0.2969(5) -0.1018(4) 0.4043(4) 0.0524(13) Uani 1 1 d .
H13 H 0.2209 -0.1024 0.4326 0.063 Uiso 1 1 calc R
C14 C 0.3531(6) -0.1928(3) 0.3825(4) 0.0529(13) Uani 1 1 d .
H14 H 0.3157 -0.2552 0.3967 0.063 Uiso 1 1 calc R
C15 C 0.4672(5) -0.1926(3) 0.3387(3) 0.0453(12) Uani 1 1 d .
H15 H 0.5057 -0.2546 0.3245 0.054 Uiso 1 1 calc R
C16 C 0.5217(5) -0.1001(3) 0.3169(3) 0.0381(10) Uani 1 1 d .
H16 H 0.5959 -0.0988 0.2867 0.046 Uiso 1 1 calc R
C17 C 0.6236(4) 0.3112(3) 0.1254(3) 0.0346(10) Uani 1 1 d .
H17 H 0.6867 0.2923 0.1864 0.041 Uiso 1 1 calc R
C18 C 0.4684(4) 0.2652(3) -0.0233(3) 0.0388(11) Uani 1 1 d .
H18 H 0.4206 0.2141 -0.0668 0.047 Uiso 1 1 calc R
C19 C 0.4468(5) 0.3664(3) -0.0529(3) 0.0411(11) Uani 1 1 d .
H19 H 0.3880 0.3826 -0.1166 0.049 Uiso 1 1 calc R
C20 C 0.6063(4) 0.4138(3) 0.1021(3) 0.0328(10) Uani 1 1 d .
H20 H 0.6575 0.4627 0.1467 0.039 Uiso 1 1 calc R
C21 C 0.5131(4) 0.4452(3) 0.0125(3) 0.0256(9) Uani 1 1 d .

loop_
_atom_site_aniso_label
_atom_site_aniso_U_11
_atom_site_aniso_U_22
_atom_site_aniso_U_33
_atom_site_aniso_U_23
_atom_site_aniso_U_13
_atom_site_aniso_U_12
Cd1 0.01847(16) 0.01967(16) 0.03741(18) 0.00140(12) 0.01032(12) 0.00190(13)
O1 0.0192(15) 0.0324(15) 0.0487(17) -0.0037(13) 0.0113(13) -0.0033(13)
O2 0.0282(17) 0.0305(17) 0.073(2) -0.0060(15) 0.0209(16) -0.0043(14)
O3 0.0313(17) 0.0305(17) 0.0588(19) -0.0001(14) 0.0157(15) 0.0031(14)
O4 0.0171(14) 0.0406(16) 0.0415(16) 0.0005(13) 0.0121(13) -0.0032(13)
O5 0.0241(15) 0.0356(16) 0.0441(16) -0.0051(13) 0.0190(13) -0.0024(13)
N1 0.0223(18) 0.0289(18) 0.0384(19) -0.0002(14) 0.0140(16) 0.0017(15)
N2 0.0232(18) 0.0179(16) 0.0390(19) 0.0031(14) 0.0068(15) 0.0008(14)
C1 0.021(2) 0.032(2) 0.030(2) -0.0105(17) 0.0074(17) -0.0088(19)
C2 0.017(2) 0.033(2) 0.0257(19) 0.0006(17) 0.0032(16) -0.0004(18)
C3 0.021(2) 0.030(2) 0.031(2) -0.0043(17) 0.0065(17) -0.0012(19)
C4 0.023(2) 0.027(2) 0.036(2) -0.0013(17) 0.0069(18) 0.0003(18)
C5 0.019(2) 0.031(2) 0.031(2) -0.0054(17) 0.0063(17) -0.0035(18)
C6 0.020(2) 0.034(2) 0.035(2) -0.0009(18) 0.0093(18) 0.0007(19)
C7 0.025(2) 0.026(2) 0.032(2) 0.0014(17) 0.0069(18) 0.0005(18)
C8 0.021(2) 0.031(2) 0.039(2) -0.0024(18) 0.0111(18) -0.0036(18)
C9 0.033(3) 0.034(2) 0.058(3) -0.005(2) 0.025(2) -0.007(2)
C10 0.025(2) 0.034(2) 0.028(2) -0.0004(17) 0.0034(18) -0.0009(19)
C11 0.032(2) 0.027(2) 0.032(2) 0.0014(17) 0.0067(19) 0.0033(19)
C12 0.035(3) 0.030(2) 0.044(2) 0.0013(19) 0.017(2) 0.001(2)
C13 0.053(3) 0.044(3) 0.072(3) -0.001(2) 0.036(3) -0.011(2)
C14 0.070(4) 0.027(3) 0.063(3) 0.003(2) 0.020(3) -0.007(3)
C15 0.049(3) 0.028(2) 0.057(3) 0.004(2) 0.009(2) 0.002(2)
C16 0.035(3) 0.035(2) 0.045(3) 0.004(2) 0.011(2) 0.007(2)
C17 0.034(2) 0.031(2) 0.032(2) 0.0060(18) -0.0026(19) 0.002(2)
C18 0.035(3) 0.022(2) 0.051(3) -0.0047(19) -0.004(2) -0.002(2)
C19 0.042(3) 0.030(2) 0.040(2) 0.0033(19) -0.011(2) 0.002(2)
C20 0.039(3) 0.025(2) 0.030(2) 0.0011(17) 0.0002(19) -0.0062(19)
C21 0.022(2) 0.0182(19) 0.034(2) 0.0006(16) 0.0034(17) -0.0002(17)

loop_
_atom_type_symbol
_atom_type_description
_atom_type_scat_dispersion_real
_atom_type_scat_dispersion_imag
_atom_type_scat_source
C C 0.0033 0.0016 'International Tables Vol C Tables 4.2.6.8 and 6.1.1.4'
H H 0.0000 0.0000 'International Tables Vol C Tables 4.2.6.8 and 6.1.1.4'
N N 0.0061 0.0033 'International Tables Vol C Tables 4.2.6.8 and 6.1.1.4'
O O 0.0106 0.0060 'International Tables Vol C Tables 4.2.6.8 and 6.1.1.4'
Cd Cd -0.8075 1.2024 'International Tables Vol C Tables 4.2.6.8 and 6.1.1.4'

loop_
_geom_angle_atom_site_label_1
_geom_angle_atom_site_label_2
_geom_angle_atom_site_label_3
_geom_angle
_geom_angle_site_symmetry_1
_geom_angle_site_symmetry_3
N2 Cd1 O1 144.48(10) . 2_645
N2 Cd1 O4 126.37(10) . 2_545
O1 Cd1 O4 84.14(9) 2_645 2_545
N2 Cd1 O5 88.94(10) . .
O1 Cd1 O5 98.19(9) 2_645 .
O4 Cd1 O5 108.91(9) 2_545 .
N2 Cd1 O4 79.60(10) . 4_665
O1 Cd1 O4 87.29(9) 2_645 4_665
O4 Cd1 O4 83.86(9) 2_545 4_665
O5 Cd1 O4 166.48(9) . 4_665
N2 Cd1 O2 91.17(10) . 2_645
O1 Cd1 O2 54.70(9) 2_645 2_645
O4 Cd1 O2 137.86(9) 2_545 2_645
O5 Cd1 O2 87.72(9) . 2_645
O4 Cd1 O2 85.39(9) 4_665 2_645
N2 Cd1 O3 85.35(10) . 2_545
O1 Cd1 O3 130.17(9) 2_645 2_545
O4 Cd1 O3 53.15(9) 2_545 2_545
O5 Cd1 O3 76.67(9) . 2_545
O4 Cd1 O3 109.17(9) 4_665 2_545
O2 Cd1 O3 164.05(10) 2_645 2_545
N2 Cd1 C1 117.32(12) . 2_645
O1 Cd1 C1 27.49(10) 2_645 2_645
O4 Cd1 C1 110.42(11) 2_545 2_645
O5 Cd1 C1 96.60(10) . 2_645
O4 Cd1 C1 82.54(10) 4_665 2_645
O2 Cd1 C1 27.59(10) 2_645 2_645
O3 Cd1 C1 156.53(10) 2_545 2_645
C1 O1 Cd1 95.5(2) . 2_655
C1 O2 Cd1 85.8(2) . 2_655
C2 O3 Cd1 87.8(2) . 2
C2 O4 Cd1 96.9(2) . 2
C2 O4 Cd1 124.3(2) . 4_566
Cd1 O4 Cd1 96.14(9) 2 4_566
C10 O5 Cd1 117.3(2) . .
C10 N1 C7 127.8(3) . .
C10 N1 C9 111.3(3) . .
C7 N1 C9 120.8(3) . .
C17 N2 C18 117.7(3) . .
C17 N2 Cd1 121.3(3) . .
C18 N2 Cd1 121.0(2) . .
O1 C1 O2 122.3(3) . .
O1 C1 C5 117.4(3) . .
O2 C1 C5 120.2(3) . .
O1 C1 Cd1 57.04(18) . 2_655
O2 C1 Cd1 66.6(2) . 2_655
C5 C1 Cd1 165.2(3) . 2_655
O3 C2 O4 120.9(3) . .
O3 C2 C3 118.8(3) . .
O4 C2 C3 120.1(3) . .
C4 C3 C8 119.0(3) . .
C4 C3 C2 119.9(3) . .
C8 C3 C2 121.1(3) . .
C5 C4 C3 120.5(3) . .
C5 C4 H4 119.8 . .
C3 C4 H4 119.8 . .
C4 C5 C6 120.2(3) . .
C4 C5 C1 120.8(3) . .
C6 C5 C1 118.9(3) . .
C7 C6 C5 120.3(3) . .
C7 C6 H6 119.8 . .
C5 C6 H6 119.8 . .
C6 C7 C8 118.7(3) . .
C6 C7 N1 120.5(3) . .
C8 C7 N1 120.7(3) . .
C7 C8 C3 121.1(3) . .
C7 C8 H8 119.5 . .
C3 C8 H8 119.5 . .
N1 C9 C12 103.1(3) . .
N1 C9 H9A 111.1 . .
C12 C9 H9A 111.1 . .
N1 C9 H9B 111.1 . .
C12 C9 H9B 111.1 . .
H9A C9 H9B 109.1 . .
O5 C10 N1 126.5(4) . .
O5 C10 C11 126.0(4) . .
N1 C10 C11 107.5(3) . .
C12 C11 C16 121.8(4) . .
C12 C11 C10 109.2(4) . .
C16 C11 C10 129.0(4) . .
C11 C12 C13 119.5(4) . .
C11 C12 C9 108.6(4) . .
C13 C12 C9 131.9(4) . .
C14 C13 C12 119.9(5) . .
C14 C13 H13 120.1 . .
C12 C13 H13 120.1 . .
C13 C14 C15 120.4(4) . .
C13 C14 H14 119.8 . .
C15 C14 H14 119.8 . .
C16 C15 C14 119.7(4) . .
C16 C15 H15 120.2 . .
C14 C15 H15 120.2 . .
C15 C16 C11 118.7(4) . .
C15 C16 H16 120.6 . .
C11 C16 H16 120.6 . .
N2 C17 C20 123.3(4) . .
N2 C17 H17 118.3 . .
C20 C17 H17 118.3 . .
N2 C18 C19 122.5(4) . .
N2 C18 H18 118.7 . .
C19 C18 H18 118.7 . .
C18 C19 C21 120.0(4) . .
C18 C19 H19 120.0 . .
C21 C19 H19 120.0 . .
C17 C20 C21 120.2(4) . .
C17 C20 H20 119.9 . .
C21 C20 H20 119.9 . .
C20 C21 C19 116.0(3) . .
C20 C21 C21 121.7(4) . 3_665
C19 C21 C21 122.3(4) . 3_665

loop_
_geom_bond_atom_site_label_1
_geom_bond_atom_site_label_2
_geom_bond_distance
_geom_bond_site_symmetry_2
Cd1 N2 2.237(3) .
Cd1 O1 2.269(2) 2_645
Cd1 O4 2.325(3) 2_545
Cd1 O5 2.412(3) .
Cd1 O4 2.472(3) 4_665
Cd1 O2 2.477(3) 2_645
Cd1 O3 2.533(3) 2_545
Cd1 C1 2.692(4) 2_645
O1 C1 1.248(4) .
O1 Cd1 2.269(2) 2_655
O2 C1 1.250(4) .
O2 Cd1 2.477(3) 2_655
O3 C2 1.239(4) .
O3 Cd1 2.533(3) 2
O4 C2 1.267(4) .
O4 Cd1 2.325(3) 2
O4 Cd1 2.472(3) 4_566
O5 C10 1.237(4) .
N1 C10 1.364(5) .
N1 C7 1.418(5) .
N1 C9 1.460(5) .
N2 C17 1.322(5) .
N2 C18 1.333(5) .
C1 C5 1.509(5) .
C1 Cd1 2.692(4) 2_655
C2 C3 1.496(5) .
C3 C4 1.383(5) .
C3 C8 1.401(5) .
C4 C5 1.379(5) .
C4 H4 0.9300 .
C5 C6 1.396(5) .
C6 C7 1.387(5) .
C6 H6 0.9300 .
C7 C8 1.394(5) .
C8 H8 0.9300 .
C9 C12 1.499(5) .
C9 H9A 0.9700 .
C9 H9B 0.9700 .
C10 C11 1.456(5) .
C11 C12 1.374(5) .
C11 C16 1.383(5) .
C12 C13 1.380(6) .
C13 C14 1.368(6) .
C13 H13 0.9300 .
C14 C15 1.408(7) .
C14 H14 0.9300 .
C15 C16 1.376(6) .
C15 H15 0.9300 .
C16 H16 0.9300 .
C17 C20 1.366(5) .
C17 H17 0.9300 .
C18 C19 1.371(5) .
C18 H18 0.9300 .
C19 C21 1.398(5) .
C19 H19 0.9300 .
C20 C21 1.382(5) .
C20 H20 0.9300 .
C21 C21 1.467(7) 3_665

loop_
_geom_torsion_atom_site_label_1
_geom_torsion_atom_site_label_2
_geom_torsion_atom_site_label_3
_geom_torsion_atom_site_label_4
_geom_torsion
_geom_torsion_site_symmetry_1
_geom_torsion_site_symmetry_4
N2 Cd1 O5 C10 114.4(3) . .
O1 Cd1 O5 C10 -100.5(3) 2_645 .
O4 Cd1 O5 C10 -14.0(3) 2_545 .
O4 Cd1 O5 C10 146.2(4) 4_665 .
O2 Cd1 O5 C10 -154.4(3) 2_645 .
O3 Cd1 O5 C10 28.9(3) 2_545 .
C1 Cd1 O5 C10 -128.2(3) 2_645 .
O1 Cd1 N2 C17 -66.3(4) 2_645 .
O4 Cd1 N2 C17 149.3(3) 2_545 .
O5 Cd1 N2 C17 36.4(3) . .
O4 Cd1 N2 C17 -136.4(3) 4_665 .
O2 Cd1 N2 C17 -51.3(3) 2_645 .
O3 Cd1 N2 C17 113.1(3) 2_545 .
C1 Cd1 N2 C17 -60.5(3) 2_645 .
O1 Cd1 N2 C18 115.2(3) 2_645 .
O4 Cd1 N2 C18 -29.2(4) 2_545 .
O5 Cd1 N2 C18 -142.1(3) . .
O4 Cd1 N2 C18 45.1(3) 4_665 .
O2 Cd1 N2 C18 130.2(3) 2_645 .
O3 Cd1 N2 C18 -65.4(3) 2_545 .
C1 Cd1 N2 C18 121.0(3) 2_645 .
Cd1 O1 C1 O2 14.0(4) 2_655 .
Cd1 O1 C1 C5 -164.1(3) 2_655 .
Cd1 O2 C1 O1 -12.8(4) 2_655 .
Cd1 O2 C1 C5 165.2(3) 2_655 .
Cd1 O3 C2 O4 -10.8(3) 2 .
Cd1 O3 C2 C3 165.1(3) 2 .
Cd1 O4 C2 O3 11.9(4) 2 .
Cd1 O4 C2 O3 -90.4(4) 4_566 .
Cd1 O4 C2 C3 -163.9(3) 2 .
Cd1 O4 C2 C3 93.8(4) 4_566 .
O3 C2 C3 C4 15.6(5) . .
O4 C2 C3 C4 -168.5(3) . .
O3 C2 C3 C8 -163.2(4) . .
O4 C2 C3 C8 12.7(5) . .
C8 C3 C4 C5 -2.4(6) . .
C2 C3 C4 C5 178.7(3) . .
C3 C4 C5 C6 1.9(6) . .
C3 C4 C5 C1 -175.6(3) . .
O1 C1 C5 C4 172.5(3) . .
O2 C1 C5 C4 -5.6(5) . .
Cd1 C1 C5 C4 108.3(10) 2_655 .
O1 C1 C5 C6 -5.0(5) . .
O2 C1 C5 C6 176.9(4) . .
Cd1 C1 C5 C6 -69.2(11) 2_655 .
C4 C5 C6 C7 1.6(6) . .
C1 C5 C6 C7 179.2(3) . .
C5 C6 C7 C8 -4.6(5) . .
C5 C6 C7 N1 177.9(3) . .
C10 N1 C7 C6 -18.8(6) . .
C9 N1 C7 C6 165.4(4) . .
C10 N1 C7 C8 163.7(4) . .
C9 N1 C7 C8 -12.2(5) . .
C6 C7 C8 C3 4.1(6) . .
N1 C7 C8 C3 -178.3(3) . .
C4 C3 C8 C7 -0.6(6) . .
C2 C3 C8 C7 178.2(3) . .
C10 N1 C9 C12 5.3(4) . .
C7 N1 C9 C12 -178.2(3) . .
Cd1 O5 C10 N1 -120.7(4) . .
Cd1 O5 C10 C11 59.4(5) . .
C7 N1 C10 O5 -0.6(6) . .
C9 N1 C10 O5 175.5(4) . .
C7 N1 C10 C11 179.3(3) . .
C9 N1 C10 C11 -4.5(4) . .
O5 C10 C11 C12 -178.3(4) . .
N1 C10 C11 C12 1.7(4) . .
O5 C10 C11 C16 1.8(7) . .
N1 C10 C11 C16 -178.2(4) . .
C16 C11 C12 C13 -0.3(6) . .
C10 C11 C12 C13 179.8(4) . .
C16 C11 C12 C9 -178.5(4) . .
C10 C11 C12 C9 1.6(5) . .
N1 C9 C12 C11 -4.1(5) . .
N1 C9 C12 C13 178.1(5) . .
C11 C12 C13 C14 1.1(7) . .
C9 C12 C13 C14 178.7(5) . .
C12 C13 C14 C15 -0.7(8) . .
C13 C14 C15 C16 -0.5(7) . .
C14 C15 C16 C11 1.3(7) . .
C12 C11 C16 C15 -0.8(6) . .
C10 C11 C16 C15 179.0(4) . .
C18 N2 C17 C20 2.1(6) . .
Cd1 N2 C17 C20 -176.4(3) . .
C17 N2 C18 C19 -1.1(6) . .
Cd1 N2 C18 C19 177.5(3) . .
N2 C18 C19 C21 -2.4(7) . .
N2 C17 C20 C21 0.4(7) . .
C17 C20 C21 C19 -3.7(6) . .
C17 C20 C21 C21 176.9(5) . 3_665
C18 C19 C21 C20 4.6(6) . .
C18 C19 C21 C21 -176.0(5) . 3_665
